data_7205280
loop_
_publ_author_name
'Dey, Sandeep Kumar'
'Ojha, Bimlesh'
'Das, Gopal'

_publ_section_title
;
 A subtle interplay of C--H hydrogen bonds in complexation of anions of
 varied dimensionality by a nitro functionalized tripodal podand
;
_journal_issue 1
_journal_name_full CrystEngComm
_journal_page_first 269
_journal_paper_doi 10.1039/c0ce00316f
_journal_volume 13
_journal_year 2011
_chemical_formula_moiety 'C24 H25 N4 O9, C2 F3 O2'
_chemical_formula_sum 'C26 H25 F3 N4 O11'
_chemical_formula_weight 626.50
_chemical_name_systematic
;
?
;
_space_group_IT_number 2
_symmetry_cell_setting triclinic
_symmetry_space_group_name_Hall '-P 1'
_symmetry_space_group_name_H-M 'P -1'
_atom_sites_solution_hydrogens geom
_atom_sites_solution_primary direct
_atom_sites_solution_secondary difmap
_audit_creation_method SHELXL-97
_cell_angle_alpha 99.533(5)
_cell_angle_beta 94.301(6)
_cell_angle_gamma 99.636(7)
_cell_formula_units_Z 2
_cell_length_a 6.8340(9)
_cell_length_b 12.5542(11)
_cell_length_c 16.8656(18)
_cell_measurement_reflns_used 1183
_cell_measurement_temperature 298(2)
_cell_measurement_theta_max 21.66
_cell_measurement_theta_min 3.43
_cell_volume 1399.0(3)
_computing_cell_refinement 'Bruker Smart'
_computing_data_collection 'Bruker Smart'
_computing_data_reduction 'Bruker SAINT'
_computing_molecular_graphics 'Bruker SHELXTL'
_computing_publication_material 'Bruker SHELXTL'
_computing_structure_refinement 'SHELXL-97 (Sheldrick, 1997)'
_computing_structure_solution 'SHELXS-97 (Sheldrick, 1990)'
_diffrn_ambient_temperature 298(2)
_diffrn_measured_fraction_theta_full 0.982
_diffrn_measured_fraction_theta_max 0.982
_diffrn_measurement_device_type 'CCD area detector'
_diffrn_measurement_method 'phi and onega scans'
_diffrn_radiation_monochromator graphite
_diffrn_radiation_source 'fine-focus sealed tube'
_diffrn_radiation_type MoK\a
_diffrn_radiation_wavelength 0.71073
_diffrn_reflns_av_R_equivalents 0.101
_diffrn_reflns_av_sigmaI/netI 0.1632
_diffrn_reflns_limit_h_max 9
_diffrn_reflns_limit_h_min -7
_diffrn_reflns_limit_k_max 16
_diffrn_reflns_limit_k_min -16
_diffrn_reflns_limit_l_max 22
_diffrn_reflns_limit_l_min -22
_diffrn_reflns_number 10145
_diffrn_reflns_theta_full 28.37
_diffrn_reflns_theta_max 28.37
_diffrn_reflns_theta_min 2.25
_exptl_absorpt_coefficient_mu 0.129
_exptl_absorpt_correction_T_max 0.9684
_exptl_absorpt_correction_T_min 0.9501
_exptl_absorpt_correction_type multi-scan
_exptl_absorpt_process_details 'SADABS (Sheldrick, 1997)'
_exptl_crystal_colour 'dark brown'
_exptl_crystal_density_diffrn 1.485
_exptl_crystal_density_method 'not measured'
_exptl_crystal_description rectangular
_exptl_crystal_F_000 648
_exptl_crystal_size_max 0.45
_exptl_crystal_size_mid 0.35
_exptl_crystal_size_min 0.30
_refine_diff_density_max 0.382
_refine_diff_density_min -0.299
_refine_diff_density_rms 0.056
_refine_ls_extinction_method none
_refine_ls_goodness_of_fit_ref 0.931
_refine_ls_matrix_type full
_refine_ls_number_parameters 402
_refine_ls_number_reflns 6017
_refine_ls_number_restraints 0
_refine_ls_restrained_S_all 0.931
_refine_ls_R_factor_all 0.1700
_refine_ls_R_factor_gt 0.0688
_refine_ls_shift/su_max 0.005
_refine_ls_shift/su_mean 0.002
_refine_ls_structure_factor_coef Fsqd
_refine_ls_weighting_details 'calc w=1/[\s^2^(Fo^2^)+(0.0000P)^2^+0.0000P] where P=(Fo^2^+2Fc^2^)/3'
_refine_ls_weighting_scheme calc
_refine_ls_wR_factor_gt 0.0946
_refine_ls_wR_factor_ref 0.1081
_reflns_number_gt 6711
_reflns_number_total 7010
_reflns_threshold_expression >2sigma(I)
_cod_data_source_file C0CE00316F.TXT
_cod_data_source_block nitro-CF3COOH
_cod_depositor_comments
;
The following automatic conversions were performed:
'_symmetry_cell_setting' value 'Triclinic' changed to 'triclinic'
according to '/home/saulius/struct/CIF-dictionaries/cif_core.dic'
dictionary named 'cif_core.dic' version 2.4.1 from 2010-06-29.

Automatic conversion script
Id: cif_fix_enum 1555 2011-01-17 13:19:09Z saulius 
;
_cod_original_sg_symbol_H-M P-1
_cod_original_formula_sum 'C26 H25 F3 N4 O11 '
_cod_database_code 7205280

loop_
_symmetry_equiv_pos_as_xyz
'x, y, z'
'-x, -y, -z'

loop_
_atom_site_label
_atom_site_type_symbol
_atom_site_fract_x
_atom_site_fract_y
_atom_site_fract_z
_atom_site_U_iso_or_equiv
_atom_site_adp_type
_atom_site_occupancy
_atom_site_symmetry_multiplicity
_atom_site_calc_flag
_atom_site_refinement_flags
_atom_site_disorder_assembly
_atom_site_disorder_group
C1 C 0.4439(6) 0.1577(3) 0.1507(2) 0.0524(11) Uani 1 1 d . . .
C2 C 0.5091(6) 0.1896(3) 0.0723(2) 0.0556(11) Uani 1 1 d . . .
C3 C 0.6377(6) 0.3567(3) 0.0270(2) 0.0417(9) Uani 1 1 d . . .
C4 C 0.6054(6) 0.3058(3) -0.0532(2) 0.0497(10) Uani 1 1 d . . .
C5 C 0.6608(6) 0.3661(3) -0.1125(2) 0.0598(12) Uani 1 1 d . . .
C6 C 0.7434(6) 0.4751(3) -0.0904(2) 0.0524(11) Uani 1 1 d . . .
C7 C 0.7759(5) 0.5269(3) -0.0106(2) 0.0489(10) Uani 1 1 d . . .
C8 C 0.7198(5) 0.4685(3) 0.0474(2) 0.0461(10) Uani 1 1 d . . .
C9 C 0.7884(5) 0.2259(2) 0.22510(19) 0.0407(9) Uani 1 1 d . . .
C10 C 0.7551(6) 0.3338(2) 0.27177(19) 0.0449(10) Uani 1 1 d . . .
C11 C 0.7504(5) 0.4180(2) 0.4097(2) 0.0394(9) Uani 1 1 d . . .
C12 C 0.7453(5) 0.5206(2) 0.3910(2) 0.0435(10) Uani 1 1 d . . .
C13 C 0.7471(5) 0.6084(3) 0.4524(2) 0.0492(10) Uani 1 1 d . . .
C14 C 0.7497(5) 0.5928(3) 0.5306(2) 0.0408(9) Uani 1 1 d . . .
C15 C 0.7538(5) 0.4908(3) 0.5508(2) 0.0436(9) Uani 1 1 d . . .
C16 C 0.7552(5) 0.4029(3) 0.4899(2) 0.0441(10) Uani 1 1 d . . .
C17 C 0.5151(6) 0.1026(3) 0.2792(2) 0.0469(10) Uani 1 1 d . . .
C18 C 0.6589(6) 0.0657(3) 0.3373(2) 0.0552(11) Uani 1 1 d . . .
C19 C 0.8486(6) -0.0778(3) 0.3289(2) 0.0503(10) Uani 1 1 d . . .
C20 C 0.9977(6) -0.0195(3) 0.3910(2) 0.0571(11) Uani 1 1 d . . .
C21 C 1.1618(7) -0.0604(3) 0.4101(2) 0.0598(12) Uani 1 1 d . . .
C22 C 1.1899(6) -0.1604(3) 0.3666(2) 0.0555(11) Uani 1 1 d . . .
C23 C 1.0465(6) -0.2196(3) 0.3065(2) 0.0611(12) Uani 1 1 d . . .
C24 C 0.8766(7) -0.1801(3) 0.2886(2) 0.0621(12) Uani 1 1 d . . .
C25 C 0.9983(8) 0.8804(4) 0.0880(3) 0.0733(14) Uani 1 1 d . . .
C26 C 0.9032(7) 0.9703(3) 0.1325(3) 0.0540(11) Uani 1 1 d . . .
N1 N 0.6084(4) 0.1356(2) 0.20664(16) 0.0385(7) Uani 1 1 d . . .
N2 N 0.8116(7) 0.5378(3) -0.1518(2) 0.0846(13) Uani 1 1 d . . .
N3 N 0.7514(5) 0.6853(3) 0.5958(2) 0.0594(9) Uani 1 1 d . . .
N4 N 1.3754(6) -0.1996(3) 0.3847(2) 0.0675(10) Uani 1 1 d . . .
O1 O 0.5881(4) 0.30644(18) 0.08910(14) 0.0533(7) Uani 1 1 d . . .
O2 O 0.8667(5) 0.6355(2) -0.13344(19) 0.0901(11) Uani 1 1 d . . .
O3 O 0.8200(8) 0.4871(3) -0.2184(2) 0.159(2) Uani 1 1 d . . .
O4 O 0.7561(4) 0.32581(16) 0.35488(13) 0.0486(7) Uani 1 1 d . . .
O5 O 0.7337(5) 0.6689(2) 0.66424(18) 0.0803(10) Uani 1 1 d . . .
O6 O 0.7655(6) 0.7761(2) 0.57828(19) 0.1025(13) Uani 1 1 d . . .
O7 O 0.6857(4) -0.04296(18) 0.30262(15) 0.0553(7) Uani 1 1 d . . .
O8 O 1.4052(5) -0.2807(3) 0.3401(2) 0.0947(11) Uani 1 1 d . . .
O9 O 1.4923(5) -0.1482(3) 0.4424(2) 0.0915(11) Uani 1 1 d . . .
O10 O 1.0152(4) 1.0375(2) 0.18344(17) 0.0693(9) Uani 1 1 d . . .
O11 O 0.7222(5) 0.9619(2) 0.11173(16) 0.0603(8) Uani 1 1 d . . .
F1 F 0.9093(5) 0.7810(2) 0.09113(18) 0.1147(11) Uani 1 1 d . . .
F2 F 1.1849(5) 0.8874(3) 0.1130(3) 0.195(2) Uani 1 1 d . . .
F3 F 0.9955(6) 0.8792(3) 0.0100(2) 0.1529(17) Uani 1 1 d . . .
H1N H 0.647(5) 0.067(2) 0.1735(17) 0.048(10) Uiso 1 1 d . . .
H1A H 0.3853 0.2163 0.1790 0.063 Uiso 1 1 calc R . .
H1B H 0.3407 0.0924 0.1376 0.063 Uiso 1 1 calc R . .
H2A H 0.6106 0.1491 0.0533 0.067 Uiso 1 1 calc R . .
H2B H 0.3963 0.1730 0.0310 0.067 Uiso 1 1 calc R . .
H4 H 0.5472 0.2319 -0.0673 0.060 Uiso 1 1 calc R . .
H5 H 0.6418 0.3327 -0.1667 0.072 Uiso 1 1 calc R . .
H7 H 0.8353 0.6007 0.0032 0.059 Uiso 1 1 calc R . .
H8 H 0.7362 0.5033 0.1012 0.055 Uiso 1 1 calc R . .
H9A H 0.8378 0.2389 0.1745 0.049 Uiso 1 1 calc R . .
H9B H 0.8919 0.2007 0.2557 0.049 Uiso 1 1 calc R . .
H10A H 0.8600 0.3929 0.2648 0.054 Uiso 1 1 calc R . .
H10B H 0.6281 0.3495 0.2519 0.054 Uiso 1 1 calc R . .
H12 H 0.7406 0.5304 0.3375 0.052 Uiso 1 1 calc R . .
H13 H 0.7466 0.6781 0.4405 0.059 Uiso 1 1 calc R . .
H15 H 0.7556 0.4816 0.6045 0.052 Uiso 1 1 calc R . .
H16 H 0.7594 0.3338 0.5022 0.053 Uiso 1 1 calc R . .
H17A H 0.4023 0.0432 0.2608 0.056 Uiso 1 1 calc R . .
H17B H 0.4650 0.1644 0.3077 0.056 Uiso 1 1 calc R . .
H18A H 0.7859 0.1160 0.3461 0.066 Uiso 1 1 calc R . .
H18B H 0.6055 0.0650 0.3889 0.066 Uiso 1 1 calc R . .
H20 H 0.9821 0.0482 0.4192 0.069 Uiso 1 1 calc R . .
H21 H 1.2562 -0.0220 0.4521 0.072 Uiso 1 1 calc R . .
H23 H 1.0652 -0.2865 0.2779 0.073 Uiso 1 1 calc R . .
H24 H 0.7784 -0.2218 0.2493 0.075 Uiso 1 1 calc R . .

loop_
_atom_site_aniso_label
_atom_site_aniso_U_11
_atom_site_aniso_U_22
_atom_site_aniso_U_33
_atom_site_aniso_U_23
_atom_site_aniso_U_13
_atom_site_aniso_U_12
C1 0.044(3) 0.049(2) 0.064(3) 0.0188(19) -0.005(2) 0.0029(19)
C2 0.064(3) 0.045(2) 0.052(3) 0.0091(18) -0.004(2) 0.001(2)
C3 0.033(3) 0.046(2) 0.049(2) 0.0102(18) -0.0023(17) 0.0171(17)
C4 0.055(3) 0.0363(19) 0.058(3) 0.0035(18) 0.013(2) 0.0128(18)
C5 0.081(4) 0.050(2) 0.050(3) 0.0079(19) 0.010(2) 0.016(2)
C6 0.055(3) 0.043(2) 0.064(3) 0.0200(19) 0.012(2) 0.0105(19)
C7 0.036(3) 0.037(2) 0.076(3) 0.015(2) 0.001(2) 0.0096(17)
C8 0.038(3) 0.040(2) 0.054(2) -0.0025(17) -0.0086(19) 0.0066(18)
C9 0.034(3) 0.0403(19) 0.047(2) 0.0045(16) 0.0044(17) 0.0078(17)
C10 0.051(3) 0.0356(19) 0.049(2) 0.0068(16) 0.0053(18) 0.0096(17)
C11 0.033(3) 0.0349(18) 0.051(2) 0.0046(16) 0.0043(17) 0.0104(16)
C12 0.048(3) 0.041(2) 0.042(2) 0.0073(16) -0.0046(18) 0.0151(18)
C13 0.047(3) 0.039(2) 0.062(3) 0.0055(18) -0.005(2) 0.0163(18)
C14 0.026(2) 0.041(2) 0.053(2) -0.0032(17) -0.0001(17) 0.0131(16)
C15 0.032(3) 0.050(2) 0.049(2) 0.0069(17) 0.0028(18) 0.0090(18)
C16 0.045(3) 0.042(2) 0.046(2) 0.0106(16) 0.0041(18) 0.0101(18)
C17 0.044(3) 0.042(2) 0.060(3) 0.0095(17) 0.020(2) 0.0177(18)
C18 0.076(4) 0.044(2) 0.051(2) 0.0081(17) 0.013(2) 0.024(2)
C19 0.050(3) 0.047(2) 0.059(3) 0.0174(19) 0.007(2) 0.012(2)
C20 0.068(4) 0.053(2) 0.053(3) 0.0121(19) 0.000(2) 0.018(2)
C21 0.067(4) 0.060(3) 0.052(3) 0.0081(19) -0.006(2) 0.017(2)
C22 0.054(3) 0.053(2) 0.066(3) 0.025(2) 0.008(2) 0.015(2)
C23 0.065(4) 0.045(2) 0.077(3) 0.013(2) 0.008(2) 0.018(2)
C24 0.070(4) 0.039(2) 0.074(3) 0.0036(19) -0.005(2) 0.011(2)
C25 0.062(4) 0.059(3) 0.092(4) -0.007(3) 0.010(3) 0.010(3)
C26 0.054(3) 0.040(2) 0.070(3) 0.0073(19) 0.016(2) 0.010(2)
N1 0.036(2) 0.0339(15) 0.0487(19) 0.0094(13) 0.0100(15) 0.0103(14)
N2 0.109(4) 0.066(3) 0.080(3) 0.023(2) 0.017(3) 0.008(3)
N3 0.049(3) 0.051(2) 0.073(3) -0.0054(19) -0.0051(19) 0.0155(17)
N4 0.061(3) 0.075(3) 0.080(3) 0.042(2) 0.008(2) 0.022(2)
O1 0.065(2) 0.0425(14) 0.0513(16) 0.0098(12) 0.0048(14) 0.0055(13)
O2 0.100(3) 0.062(2) 0.119(3) 0.0427(18) 0.022(2) 0.0132(19)
O3 0.291(7) 0.095(3) 0.080(3) 0.029(2) 0.038(3) -0.014(3)
O4 0.065(2) 0.0375(13) 0.0458(15) 0.0059(11) 0.0119(13) 0.0162(13)
O5 0.096(3) 0.081(2) 0.059(2) -0.0084(17) 0.0009(18) 0.0274(19)
O6 0.157(4) 0.0482(18) 0.095(3) -0.0071(17) 0.006(2) 0.021(2)
O7 0.062(2) 0.0423(14) 0.0628(17) 0.0098(12) -0.0055(14) 0.0194(14)
O8 0.099(3) 0.079(2) 0.119(3) 0.0238(19) 0.007(2) 0.050(2)
O9 0.089(3) 0.099(3) 0.088(3) 0.0287(19) -0.018(2) 0.024(2)
O10 0.056(2) 0.0507(16) 0.091(2) -0.0126(15) 0.0091(16) 0.0057(14)
O11 0.050(2) 0.0590(17) 0.0673(19) -0.0031(13) 0.0004(15) 0.0150(15)
F1 0.133(3) 0.0492(16) 0.153(3) -0.0158(16) 0.027(2) 0.0193(17)
F2 0.076(3) 0.113(3) 0.344(6) -0.117(3) -0.023(3) 0.046(2)
F3 0.231(5) 0.137(3) 0.122(3) 0.018(2) 0.100(3) 0.091(3)

loop_
_atom_type_symbol
_atom_type_description
_atom_type_scat_dispersion_real
_atom_type_scat_dispersion_imag
_atom_type_scat_source
C C 0.0033 0.0016 'International Tables Vol C Tables 4.2.6.8 and 6.1.1.4'
H H 0.0000 0.0000 'International Tables Vol C Tables 4.2.6.8 and 6.1.1.4'
N N 0.0061 0.0033 'International Tables Vol C Tables 4.2.6.8 and 6.1.1.4'
O O 0.0106 0.0060 'International Tables Vol C Tables 4.2.6.8 and 6.1.1.4'
F F 0.0171 0.0103 'International Tables Vol C Tables 4.2.6.8 and 6.1.1.4'

loop_
_geom_angle_atom_site_label_1
_geom_angle_atom_site_label_2
_geom_angle_atom_site_label_3
_geom_angle
_geom_angle_site_symmetry_1
_geom_angle_site_symmetry_3
_geom_angle_publ_flag
C9 N1 C1 114.3(3) . . ?
C9 N1 C17 115.5(3) . . ?
C1 N1 C17 107.0(3) . . ?
O1 C3 C4 124.2(3) . . ?
O1 C3 C8 115.9(3) . . ?
C4 C3 C8 119.8(3) . . ?
C3 C4 C5 119.4(3) . . ?
C5 C6 C7 121.9(3) . . ?
C5 C6 N2 119.7(4) . . ?
C7 C6 N2 118.2(3) . . ?
N1 C1 C2 114.7(3) . . ?
C7 C8 C3 120.7(3) . . ?
C6 C5 C4 119.3(3) . . ?
C8 C7 C6 118.9(3) . . ?
O1 C2 C1 107.3(3) . . ?
C3 O1 C2 118.6(3) . . ?
O2 N2 O3 122.8(4) . . ?
O2 N2 C6 119.5(4) . . ?
O3 N2 C6 117.5(4) . . ?
C13 C12 C11 119.5(3) . . ?
C15 C16 C11 119.9(3) . . ?
O4 C11 C12 125.0(3) . . ?
O4 C11 C16 114.7(3) . . ?
C12 C11 C16 120.4(3) . . ?
O4 C10 C9 108.5(3) . . ?
N1 C9 C10 115.6(3) . . ?
C14 C13 C12 119.8(3) . . ?
C13 C14 C15 121.8(3) . . ?
C13 C14 N3 120.1(3) . . ?
C15 C14 N3 118.1(3) . . ?
C16 C15 C14 118.7(3) . . ?
C11 O4 C10 118.6(2) . . ?
O6 N3 O5 122.8(3) . . ?
O6 N3 C14 117.6(4) . . ?
O5 N3 C14 119.6(3) . . ?
O7 C19 C24 116.2(4) . . ?
O7 C19 C20 126.2(3) . . ?
C24 C19 C20 117.6(4) . . ?
C23 C22 C21 120.2(4) . . ?
C23 C22 N4 120.9(4) . . ?
C21 C22 N4 118.9(4) . . ?
N1 C17 C18 113.2(3) . . ?
C23 C24 C19 120.9(4) . . ?
O7 C18 C17 108.2(3) . . ?
C24 C23 C22 120.1(4) . . ?
C21 C20 C19 121.3(4) . . ?
C20 C21 C22 119.9(4) . . ?
C19 O7 C18 118.3(3) . . ?
O8 N4 O9 124.1(4) . . ?
O8 N4 C22 117.3(4) . . ?
O9 N4 C22 118.5(4) . . ?
F2 C25 F1 106.7(5) . . ?
F2 C25 F3 104.7(5) . . ?
F1 C25 F3 102.7(4) . . ?
F2 C25 C26 113.5(4) . . ?
F1 C25 C26 114.2(4) . . ?
F3 C25 C26 114.0(5) . . ?
O10 C26 O11 130.7(4) . . ?
O10 C26 C25 115.0(4) . . ?
O11 C26 C25 114.3(4) . . ?

loop_
_geom_bond_atom_site_label_1
_geom_bond_atom_site_label_2
_geom_bond_distance
_geom_bond_site_symmetry_2
_geom_bond_publ_flag
N1 C9 1.501(4) . ?
N1 C1 1.504(5) . ?
N1 C17 1.507(4) . ?
C3 O1 1.345(4) . ?
C3 C4 1.381(4) . ?
C3 C8 1.397(4) . ?
C4 C5 1.389(5) . ?
C6 C5 1.368(4) . ?
C6 C7 1.378(5) . ?
C6 N2 1.459(5) . ?
C1 C2 1.520(5) . ?
C8 C7 1.357(5) . ?
C2 O1 1.449(4) . ?
O2 N2 1.203(4) . ?
O3 N2 1.207(4) . ?
C12 C13 1.379(4) . ?
C12 C11 1.382(4) . ?
C16 C15 1.379(4) . ?
C16 C11 1.395(4) . ?
C11 O4 1.365(3) . ?
C10 O4 1.421(4) . ?
C10 C9 1.511(4) . ?
C13 C14 1.365(5) . ?
C14 C15 1.384(5) . ?
C14 N3 1.459(4) . ?
O5 N3 1.217(4) . ?
O6 N3 1.213(4) . ?
C19 O7 1.334(5) . ?
C19 C24 1.400(5) . ?
C19 C20 1.417(5) . ?
C22 C23 1.377(5) . ?
C22 C21 1.395(5) . ?
C22 N4 1.465(5) . ?
C17 C18 1.516(5) . ?
C24 C23 1.369(5) . ?
C18 O7 1.440(4) . ?
C20 C21 1.348(5) . ?
O9 N4 1.226(4) . ?
O8 N4 1.217(4) . ?
C25 F2 1.297(6) . ?
C25 F1 1.305(5) . ?
C25 F3 1.312(6) . ?
C25 C26 1.516(5) . ?
C26 O10 1.217(4) . ?
C26 O11 1.243(5) . ?
